data_1530701
loop_
_publ_author_name
'Sarin, V.A.'
'Dudarev, V.Ya.'
'Dobrynina, T.A.'
'Zavodnik, V.E.'
'Fykin, L.E.'

_publ_section_title
;
 X-ray and neutron structural investigation of Rb F * H2 O2 crystals
;
_journal_name_full Kristallografiya
_journal_page_first 982
_journal_page_last 987
_journal_volume 22
_journal_year 1977
_chemical_formula_sum 'F H2 O2 Rb'
_chemical_name_systematic 'Rb F H2 O2'
_space_group_IT_number 113
_symmetry_space_group_name_Hall 'P -4 2ab'
_symmetry_space_group_name_H-M 'P -4 21 m'
_cell_angle_alpha 90
_cell_angle_beta 90
_cell_angle_gamma 90
_cell_formula_units_Z 8
_cell_length_a 12.07
_cell_length_b 12.07
_cell_length_c 4.39
_cell_volume 639.557
_citation_journal_id_ASTM KRISAJ
_cod_data_source_file Sarin_KRISAJ_1977_340.cif
_cod_data_source_block H2F1O2Rb1
_cod_original_cell_volume 639.5566
_cod_original_formula_sum 'H2 F1 O2 Rb1'
_cod_database_code 1530701

loop_
_symmetry_equiv_pos_as_xyz
x,y,z
y,-x,-z
-x,-y,z
-y,x,-z
x+1/2,-y+1/2,-z
-y+1/2,-x+1/2,z
-x+1/2,y+1/2,-z
y+1/2,x+1/2,z

loop_
_atom_site_label
_atom_site_type_symbol
_atom_site_fract_x
_atom_site_fract_y
_atom_site_fract_z
_atom_site_occupancy
_atom_site_U_iso_or_equiv
O1 O-1 0.0058 0.2155 0.3107 1 0.0
Rb1 Rb+1 0 0 0 1 0.0
Rb3 Rb+1 0.236 0.736 0.7508 1 0.0
F1 F-1 0.3334 0.8334 0.2465 1 0.0
F2 F-1 0.1131 0.6131 0.2273 1 0.0
H2 H+1 0.045 0.254 0.706 1 0.0
Rb2 Rb+1 0 0.5 0.7404 1 0.0
H1 H+1 0.258 0.032 0.698 1 0.0
O2 O-1 0.212 -0.0015 0.3507 1 0.0
